data_7223998
loop_
_publ_author_name
'Wang, Xiao-Feng'
'Wang, Hongqing'
'Wang, Shuhong'
'Jun, Li'
'Li, Sheng-Biao'
'Zheng, Kangcheng'
'Han, Xin'

_publ_section_title
;
 Metallic Coordination Selectivity Effect the Trinuclear M3(RCOO)6
 Secondary Building Units of Three Layer Metal-Carboxylate Frameworks
;
_journal_name_full 'RSC Adv.'
_journal_paper_doi 10.1039/C6RA00213G
_journal_year 2016
_chemical_formula_sum 'C40 H36 N4 O14 Zn3'
_chemical_formula_weight 992.84
_chemical_name_systematic
; 
 ? 
;
_space_group_IT_number 14
_symmetry_cell_setting monoclinic
_symmetry_space_group_name_Hall '-P 2yn'
_symmetry_space_group_name_H-M 'P 1 21/n 1'
_atom_sites_solution_hydrogens geom
_atom_sites_solution_primary direct
_atom_sites_solution_secondary difmap
_audit_creation_method SHELXL-97
_audit_update_record
;
2014-10-09 deposited with the CCDC.
2016-01-20 downloaded from the CCDC.
;
_cell_angle_alpha 90.00
_cell_angle_beta 102.9860(10)
_cell_angle_gamma 90.00
_cell_formula_units_Z 2
_cell_length_a 14.4302(13)
_cell_length_b 9.5516(9)
_cell_length_c 15.5504(14)
_cell_measurement_reflns_used 9905
_cell_measurement_temperature 100(2)
_cell_measurement_theta_max 31.99
_cell_measurement_theta_min 2.19
_cell_volume 2088.5(3)
_computing_cell_refinement 'Bruker SAINT'
_computing_data_collection 'Bruker APEX2'
_computing_data_reduction 'Bruker SAINT'
_computing_molecular_graphics 'Bruker SHELXTL'
_computing_publication_material 'Bruker SHELXTL'
_computing_structure_refinement 'SHELXL-97 (Sheldrick, 1997)'
_computing_structure_solution 'SHELXS-97 (Sheldrick, 1990)'
_diffrn_ambient_temperature 100(2)
_diffrn_measured_fraction_theta_full 1.000
_diffrn_measured_fraction_theta_max 1.000
_diffrn_measurement_device_type 'Bruker APEX-II CCD'
_diffrn_measurement_method '\f and \w scans'
_diffrn_radiation_monochromator graphite
_diffrn_radiation_source 'fine-focus sealed tube'
_diffrn_radiation_type MoK\a
_diffrn_radiation_wavelength 0.71073
_diffrn_reflns_av_R_equivalents 0.0951
_diffrn_reflns_av_sigmaI/netI 0.0592
_diffrn_reflns_limit_h_max 19
_diffrn_reflns_limit_h_min -20
_diffrn_reflns_limit_k_max 10
_diffrn_reflns_limit_k_min -13
_diffrn_reflns_limit_l_max 21
_diffrn_reflns_limit_l_min -21
_diffrn_reflns_number 18749
_diffrn_reflns_theta_full 30.00
_diffrn_reflns_theta_max 30.00
_diffrn_reflns_theta_min 1.74
_diffrn_standards_number 0
_exptl_absorpt_coefficient_mu 1.781
_exptl_absorpt_correction_T_max 0.8420
_exptl_absorpt_correction_T_min 0.7171
_exptl_absorpt_correction_type none
_exptl_absorpt_process_details 'SADABS (Bruker, 2002)'
_exptl_crystal_colour colourless
_exptl_crystal_density_diffrn 1.579
_exptl_crystal_density_meas 0
_exptl_crystal_density_method 'not measured'
_exptl_crystal_description block
_exptl_crystal_F_000 1012
_exptl_crystal_size_max 0.20
_exptl_crystal_size_mid 0.10
_exptl_crystal_size_min 0.10
_refine_diff_density_max 0.546
_refine_diff_density_min -0.686
_refine_diff_density_rms 0.125
_refine_ls_extinction_method none
_refine_ls_goodness_of_fit_ref 1.083
_refine_ls_hydrogen_treatment constr
_refine_ls_matrix_type full
_refine_ls_number_parameters 327
_refine_ls_number_reflns 6099
_refine_ls_number_restraints 18
_refine_ls_restrained_S_all 1.088
_refine_ls_R_factor_all 0.0354
_refine_ls_R_factor_gt 0.0291
_refine_ls_shift/su_max 0.001
_refine_ls_shift/su_mean 0.000
_refine_ls_structure_factor_coef Fsqd
_refine_ls_weighting_details 'calc w=1/[\s^2^(Fo^2^)+(0.0424P)^2^+0.0000P] where P=(Fo^2^+2Fc^2^)/3'
_refine_ls_weighting_scheme calc
_refine_ls_wR_factor_gt 0.0704
_refine_ls_wR_factor_ref 0.0803
_reflns_number_gt 5348
_reflns_number_total 6099
_reflns_threshold_expression >2sigma(I)
_cod_data_source_file c6ra00213g2.cif
_cod_data_source_block 2
_cod_depositor_comments
;
The following automatic conversions were performed:

'_symmetry_cell_setting' value 'Monoclinic' changed to 'monoclinic'
according to
/usr/data/users/saulius/crontab/automatic-downloads/rss-feeds/RSC/lib/dictionaries/cif_core.dic
dictionary named 'cif_core.dic' version 2.4.2 from 2011-04-26.

Automatic conversion script
Id: cif_fix_values 4268 2015-11-12 08:31:59Z antanas 
;
_cod_original_sg_symbol_H-M P2(1)/n
_cod_database_code 7223998

loop_
_symmetry_equiv_pos_as_xyz
'x, y, z'
'-x+1/2, y+1/2, -z+1/2'
'-x, -y, -z'
'x-1/2, -y-1/2, z-1/2'

loop_
_atom_site_label
_atom_site_type_symbol
_atom_site_fract_x
_atom_site_fract_y
_atom_site_fract_z
_atom_site_U_iso_or_equiv
_atom_site_adp_type
_atom_site_occupancy
_atom_site_symmetry_multiplicity
_atom_site_calc_flag
_atom_site_refinement_flags
_atom_site_disorder_assembly
_atom_site_disorder_group
Zn1 Zn 0.358767(11) 0.532095(18) 0.128575(10) 0.01099(6) Uani 1 1 d . . .
Zn2 Zn 0.5000 0.5000 0.0000 0.00980(6) Uani 1 2 d S . .
C1 C 0.23071(10) 0.31269(16) -0.09999(9) 0.0144(3) Uani 1 1 d . . .
C2 C 0.26286(11) 0.25347(19) -0.16997(10) 0.0193(3) Uani 1 1 d . . .
H2 H 0.3285 0.2571 -0.1706 0.023 Uiso 1 1 calc R . .
C3 C 0.19887(11) 0.18932(18) -0.23862(10) 0.0192(3) Uani 1 1 d . . .
H3 H 0.2206 0.1496 -0.2866 0.023 Uiso 1 1 calc R . .
C4 C 0.10275(10) 0.18314(17) -0.23721(9) 0.0150(3) Uani 1 1 d . . .
C5 C 0.07056(10) 0.24339(18) -0.16809(10) 0.0182(3) Uani 1 1 d . . .
H5 H 0.0049 0.2396 -0.1677 0.022 Uiso 1 1 calc R . .
C6 C 0.13389(10) 0.30918(18) -0.09957(10) 0.0181(3) Uani 1 1 d . . .
H6 H 0.1116 0.3515 -0.0527 0.022 Uiso 1 1 calc R . .
C7 C 0.29987(10) 0.37939(15) -0.02445(8) 0.0127(3) Uani 1 1 d . . .
C8 C 0.03392(10) 0.11031(16) -0.31024(9) 0.0139(3) Uani 1 1 d . . .
C9 C 0.53846(11) 0.99264(17) 0.09039(10) 0.0168(3) Uani 1 1 d . . .
H9 H 0.5646 0.9877 0.1521 0.020 Uiso 1 1 calc R . .
C10 C 0.48112(10) 0.88447(16) 0.04801(10) 0.0150(3) Uani 1 1 d . . .
C11 C 0.44262(10) 0.89208(16) -0.04229(10) 0.0162(3) Uani 1 1 d . . .
H11 H 0.4033 0.8185 -0.0712 0.019 Uiso 1 1 calc R . .
C12 C 0.45884(10) 0.76304(16) 0.10056(10) 0.0150(3) Uani 1 1 d . . .
C13 C 0.31759(11) 0.65643(17) 0.28796(10) 0.0189(3) Uani 1 1 d . . .
H13 H 0.3799 0.6937 0.2950 0.023 Uiso 1 1 calc R . .
C14 C 0.26992(12) 0.67542(19) 0.35509(11) 0.0228(3) Uani 1 1 d . . .
H14 H 0.2989 0.7251 0.4071 0.027 Uiso 1 1 calc R . .
C15 C 0.17908(13) 0.6206(2) 0.34489(12) 0.0255(3) Uani 1 1 d . . .
H15 H 0.1451 0.6315 0.3901 0.031 Uiso 1 1 calc R . .
C16 C 0.13841(12) 0.54933(19) 0.26756(13) 0.0246(3) Uani 1 1 d . . .
H16 H 0.0762 0.5113 0.2591 0.029 Uiso 1 1 calc R . .
C17 C 0.19027(11) 0.53480(17) 0.20320(11) 0.0198(3) Uani 1 1 d . . .
H17 H 0.1625 0.4864 0.1503 0.024 Uiso 1 1 calc R . .
C18 C 0.8924(4) 0.1688(7) 0.1308(3) 0.0677(18) Uani 0.551(5) 1 d PD A 1
H18A H 0.9333 0.0857 0.1399 0.102 Uiso 0.551(5) 1 calc PR A 1
H18B H 0.8281 0.1427 0.1356 0.102 Uiso 0.551(5) 1 calc PR A 1
H18C H 0.9181 0.2391 0.1757 0.102 Uiso 0.551(5) 1 calc PR A 1
C19 C 0.8133(3) 0.1795(5) -0.0294(3) 0.0472(12) Uani 0.551(5) 1 d PD A 1
H19A H 0.8218 0.2222 -0.0844 0.071 Uiso 0.551(5) 1 calc PR A 1
H19B H 0.7516 0.2075 -0.0185 0.071 Uiso 0.551(5) 1 calc PR A 1
H19C H 0.8156 0.0774 -0.0343 0.071 Uiso 0.551(5) 1 calc PR A 1
C20 C 0.9524(3) 0.3218(6) 0.0339(3) 0.0306(10) Uani 0.551(5) 1 d PD A 1
H20 H 0.9419 0.3617 -0.0234 0.037 Uiso 0.551(5) 1 calc PR A 1
N2 N 0.8891(4) 0.2263(7) 0.0437(3) 0.0278(12) Uani 0.551(5) 1 d PD A 1
O7 O 1.0209(7) 0.3665(13) 0.0853(8) 0.043(2) Uani 0.551(5) 1 d PD A 1
C18' C 0.9589(4) 0.0766(6) 0.0206(5) 0.0544(18) Uani 0.449(5) 1 d PD A 2
H18D H 1.0243 0.1074 0.0238 0.082 Uiso 0.449(5) 1 calc PR A 2
H18E H 0.9316 0.0403 -0.0386 0.082 Uiso 0.449(5) 1 calc PR A 2
H18F H 0.9587 0.0028 0.0643 0.082 Uiso 0.449(5) 1 calc PR A 2
C19' C 0.8010(4) 0.1725(9) 0.0295(7) 0.076(2) Uani 0.449(5) 1 d PDU A 2
H19D H 0.7679 0.2621 0.0158 0.114 Uiso 0.449(5) 1 calc PR A 2
H19E H 0.7892 0.1354 0.0848 0.114 Uiso 0.449(5) 1 calc PR A 2
H19F H 0.7776 0.1059 -0.0184 0.114 Uiso 0.449(5) 1 calc PR A 2
C20' C 0.9427(5) 0.3180(8) 0.0681(5) 0.0420(16) Uani 0.449(5) 1 d PD A 2
H20' H 0.9037 0.3902 0.0829 0.050 Uiso 0.449(5) 1 calc PR A 2
N2' N 0.9029(6) 0.1936(9) 0.0388(7) 0.049(3) Uani 0.449(5) 1 d PD A 2
O7' O 1.0277(8) 0.3394(15) 0.0759(8) 0.0297(17) Uani 0.449(5) 1 d PD A 2
N1 N 0.27891(9) 0.58708(14) 0.21300(8) 0.0158(2) Uani 1 1 d . . .
O1 O 0.26471(7) 0.44693(12) 0.03127(7) 0.0152(2) Uani 1 1 d . . .
O2 O 0.38695(7) 0.36302(11) -0.01939(7) 0.0145(2) Uani 1 1 d . . .
O3 O -0.04972(7) 0.09213(13) -0.29826(7) 0.0171(2) Uani 1 1 d . . .
O4 O 0.06320(7) 0.07233(12) -0.37649(7) 0.0157(2) Uani 1 1 d . . .
O5 O 0.41824(7) 0.65528(11) 0.05483(7) 0.0139(2) Uani 1 1 d . . .
O6 O 0.47393(9) 0.76700(13) 0.18145(7) 0.0237(2) Uani 1 1 d . . .

loop_
_atom_site_aniso_label
_atom_site_aniso_U_11
_atom_site_aniso_U_22
_atom_site_aniso_U_33
_atom_site_aniso_U_23
_atom_site_aniso_U_13
_atom_site_aniso_U_12
Zn1 0.00921(9) 0.01465(10) 0.00849(8) -0.00040(5) 0.00066(6) -0.00106(5)
Zn2 0.00803(11) 0.01286(12) 0.00756(10) 0.00070(8) -0.00024(7) -0.00047(8)
C1 0.0125(6) 0.0179(7) 0.0113(6) -0.0014(5) -0.0007(5) -0.0032(5)
C2 0.0115(6) 0.0277(8) 0.0174(7) -0.0069(6) 0.0005(5) -0.0027(6)
C3 0.0149(7) 0.0285(8) 0.0134(6) -0.0079(6) 0.0014(5) -0.0018(6)
C4 0.0126(6) 0.0193(7) 0.0115(6) -0.0020(5) -0.0009(5) -0.0023(5)
C5 0.0112(6) 0.0280(8) 0.0142(6) -0.0051(6) 0.0001(5) -0.0035(6)
C6 0.0133(6) 0.0267(8) 0.0139(6) -0.0060(6) 0.0019(5) -0.0027(6)
C7 0.0132(6) 0.0139(6) 0.0097(5) 0.0013(5) -0.0001(5) -0.0030(5)
C8 0.0125(6) 0.0155(7) 0.0116(6) -0.0005(5) -0.0015(5) -0.0005(5)
C9 0.0172(7) 0.0162(7) 0.0166(7) 0.0005(5) 0.0028(5) -0.0007(5)
C10 0.0139(6) 0.0142(7) 0.0175(6) 0.0003(5) 0.0049(5) 0.0004(5)
C11 0.0157(7) 0.0144(7) 0.0179(6) -0.0004(5) 0.0027(5) -0.0020(5)
C12 0.0132(6) 0.0130(7) 0.0199(6) -0.0008(5) 0.0058(5) 0.0000(5)
C13 0.0177(7) 0.0216(8) 0.0178(7) -0.0036(6) 0.0046(5) -0.0021(6)
C14 0.0268(8) 0.0236(8) 0.0203(7) -0.0055(6) 0.0097(6) -0.0007(7)
C15 0.0279(8) 0.0253(9) 0.0289(8) -0.0017(7) 0.0180(7) 0.0021(7)
C16 0.0192(7) 0.0241(9) 0.0337(9) -0.0018(7) 0.0128(7) -0.0022(6)
C17 0.0143(7) 0.0211(8) 0.0247(8) -0.0046(6) 0.0061(6) -0.0030(6)
C18 0.071(3) 0.082(4) 0.045(3) 0.016(3) 0.003(2) -0.025(3)
C19 0.037(2) 0.043(2) 0.052(3) 0.000(2) -0.012(2) -0.0048(19)
C20 0.022(2) 0.033(2) 0.033(2) 0.007(2) -0.0017(17) 0.0006(15)
N2 0.020(2) 0.031(3) 0.0283(18) 0.0057(16) -0.0030(14) 0.0000(19)
O7 0.027(3) 0.043(5) 0.051(4) 0.000(3) -0.004(2) -0.010(2)
C18' 0.041(3) 0.025(2) 0.102(5) -0.007(3) 0.026(3) -0.003(2)
C19' 0.029(3) 0.075(5) 0.125(7) -0.021(5) 0.017(4) -0.008(3)
C20' 0.037(3) 0.038(3) 0.053(4) -0.002(3) 0.014(3) 0.003(2)
N2' 0.018(3) 0.034(4) 0.092(5) 0.000(3) 0.005(3) -0.003(3)
O7' 0.023(2) 0.037(4) 0.028(2) 0.000(3) 0.0022(17) -0.005(2)
N1 0.0135(5) 0.0179(6) 0.0167(5) -0.0023(5) 0.0045(4) -0.0007(5)
O1 0.0128(5) 0.0203(5) 0.0118(4) -0.0037(4) 0.0011(4) -0.0035(4)
O2 0.0108(4) 0.0150(5) 0.0157(5) -0.0016(4) -0.0012(4) -0.0021(4)
O3 0.0126(5) 0.0235(6) 0.0144(5) -0.0046(4) 0.0009(4) -0.0020(4)
O4 0.0136(5) 0.0210(5) 0.0110(4) -0.0030(4) -0.0004(4) -0.0014(4)
O5 0.0129(5) 0.0120(5) 0.0171(5) -0.0003(4) 0.0037(4) -0.0012(4)
O6 0.0343(6) 0.0204(6) 0.0185(5) -0.0014(4) 0.0103(5) -0.0056(5)

loop_
_atom_type_symbol
_atom_type_description
_atom_type_scat_dispersion_real
_atom_type_scat_dispersion_imag
_atom_type_scat_source
C C 0.0033 0.0016 'International Tables Vol C Tables 4.2.6.8 and 6.1.1.4'
H H 0.0000 0.0000 'International Tables Vol C Tables 4.2.6.8 and 6.1.1.4'
N N 0.0061 0.0033 'International Tables Vol C Tables 4.2.6.8 and 6.1.1.4'
O O 0.0106 0.0060 'International Tables Vol C Tables 4.2.6.8 and 6.1.1.4'
Zn Zn 0.2839 1.4301 'International Tables Vol C Tables 4.2.6.8 and 6.1.1.4'

loop_
_geom_angle_atom_site_label_1
_geom_angle_atom_site_label_2
_geom_angle_atom_site_label_3
_geom_angle
_geom_angle_site_symmetry_1
_geom_angle_site_symmetry_3
O3 Zn1 O1 117.31(5) 4_666 .
O3 Zn1 O5 112.23(4) 4_666 .
O1 Zn1 O5 96.59(4) . .
O3 Zn1 N1 101.07(5) 4_666 .
O1 Zn1 N1 102.33(5) . .
O5 Zn1 N1 127.99(5) . .
O4 Zn2 O4 180.00(6) 4_666 2_554
O4 Zn2 O2 95.39(4) 4_666 .
O4 Zn2 O2 84.61(4) 2_554 .
O4 Zn2 O2 84.61(4) 4_666 3_665
O4 Zn2 O2 95.39(4) 2_554 3_665
O2 Zn2 O2 180.0 . 3_665
O4 Zn2 O5 91.65(4) 4_666 .
O4 Zn2 O5 88.36(4) 2_554 .
O2 Zn2 O5 90.51(4) . .
O2 Zn2 O5 89.49(4) 3_665 .
O4 Zn2 O5 88.36(4) 4_666 3_665
O4 Zn2 O5 91.64(4) 2_554 3_665
O2 Zn2 O5 89.49(4) . 3_665
O2 Zn2 O5 90.51(4) 3_665 3_665
O5 Zn2 O5 180.0 . 3_665
C2 C1 C6 120.10(13) . .
C2 C1 C7 120.21(13) . .
C6 C1 C7 119.69(13) . .
C3 C2 C1 119.92(14) . .
C3 C2 H2 120.0 . .
C1 C2 H2 120.0 . .
C2 C3 C4 119.96(14) . .
C2 C3 H3 120.0 . .
C4 C3 H3 120.0 . .
C5 C4 C3 120.15(13) . .
C5 C4 C8 119.89(13) . .
C3 C4 C8 119.97(13) . .
C4 C5 C6 120.32(14) . .
C4 C5 H5 119.8 . .
C6 C5 H5 119.8 . .
C5 C6 C1 119.54(14) . .
C5 C6 H6 120.2 . .
C1 C6 H6 120.2 . .
O2 C7 O1 124.65(12) . .
O2 C7 C1 118.54(13) . .
O1 C7 C1 116.79(12) . .
O4 C8 O3 125.94(13) . .
O4 C8 C4 117.95(12) . .
O3 C8 C4 116.11(12) . .
C11 C9 C10 119.98(14) 3_675 .
C11 C9 H9 120.0 3_675 .
C10 C9 H9 120.0 . .
C11 C10 C9 119.92(14) . .
C11 C10 C12 120.41(13) . .
C9 C10 C12 119.65(13) . .
C10 C11 C9 120.10(14) . 3_675
C10 C11 H11 120.0 . .
C9 C11 H11 120.0 3_675 .
O6 C12 O5 122.28(14) . .
O6 C12 C10 121.72(14) . .
O5 C12 C10 115.92(13) . .
N1 C13 C14 122.47(15) . .
N1 C13 H13 118.8 . .
C14 C13 H13 118.8 . .
C13 C14 C15 118.75(15) . .
C13 C14 H14 120.6 . .
C15 C14 H14 120.6 . .
C14 C15 C16 119.19(15) . .
C14 C15 H15 120.4 . .
C16 C15 H15 120.4 . .
C17 C16 C15 118.82(16) . .
C17 C16 H16 120.6 . .
C15 C16 H16 120.6 . .
N1 C17 C16 122.26(16) . .
N1 C17 H17 118.9 . .
C16 C17 H17 118.9 . .
O7 C20 N2 130.9(8) . .
O7 C20 H20 114.6 . .
N2 C20 H20 114.6 . .
C20 N2 C18 119.3(5) . .
C20 N2 C19 122.5(5) . .
C18 N2 C19 118.2(5) . .
N2' C18' H18D 109.5 . .
N2' C18' H18E 109.5 . .
H18D C18' H18E 109.5 . .
N2' C18' H18F 109.5 . .
H18D C18' H18F 109.5 . .
H18E C18' H18F 109.5 . .
N2' C19' H19D 109.5 . .
N2' C19' H19E 109.5 . .
H19D C19' H19E 109.5 . .
N2' C19' H19F 109.5 . .
H19D C19' H19F 109.5 . .
H19E C19' H19F 109.5 . .
O7' C20' N2' 121.4(9) . .
O7' C20' H20' 119.3 . .
N2' C20' H20' 119.3 . .
C20' N2' C18' 122.1(7) . .
C20' N2' C19' 119.8(8) . .
C18' N2' C19' 118.0(7) . .
C13 N1 C17 118.51(14) . .
C13 N1 Zn1 120.57(10) . .
C17 N1 Zn1 119.97(11) . .
C7 O1 Zn1 114.92(9) . .
C7 O2 Zn2 132.92(10) . .
C8 O3 Zn1 122.65(10) . 4_565
C8 O4 Zn2 134.97(9) . 2_544
C12 O5 Zn1 110.67(9) . .
C12 O5 Zn2 121.99(8) . .
Zn1 O5 Zn2 99.55(5) . .

loop_
_geom_bond_atom_site_label_1
_geom_bond_atom_site_label_2
_geom_bond_distance
_geom_bond_site_symmetry_2
Zn1 O3 1.9419(11) 4_666
Zn1 O1 1.9673(10) .
Zn1 O5 1.9694(10) .
Zn1 N1 2.0018(13) .
Zn2 O4 2.0519(10) 4_666
Zn2 O4 2.0520(10) 2_554
Zn2 O2 2.0599(10) .
Zn2 O2 2.0599(10) 3_665
Zn2 O5 2.1841(10) .
Zn2 O5 2.1841(10) 3_665
C1 C2 1.395(2) .
C1 C6 1.399(2) .
C1 C7 1.5017(18) .
C2 C3 1.387(2) .
C2 H2 0.9500 .
C3 C4 1.393(2) .
C3 H3 0.9500 .
C4 C5 1.388(2) .
C4 C8 1.5010(19) .
C5 C6 1.388(2) .
C5 H5 0.9500 .
C6 H6 0.9500 .
C7 O2 1.2510(17) .
C7 O1 1.2736(18) .
C8 O4 1.2518(18) .
C8 O3 1.2739(17) .
C9 C11 1.392(2) 3_675
C9 C10 1.393(2) .
C9 H9 0.9500 .
C10 C11 1.391(2) .
C10 C12 1.495(2) .
C11 C9 1.392(2) 3_675
C11 H11 0.9500 .
C12 O6 1.2280(19) .
C12 O5 1.3120(18) .
C13 N1 1.3478(19) .
C13 C14 1.385(2) .
C13 H13 0.9500 .
C14 C15 1.387(2) .
C14 H14 0.9500 .
C15 C16 1.392(3) .
C15 H15 0.9500 .
C16 C17 1.385(2) .
C16 H16 0.9500 .
C17 N1 1.350(2) .
C17 H17 0.9500 .
C18 N2 1.453(7) .
C18 H18A 0.9800 .
C18 H18B 0.9800 .
C18 H18C 0.9800 .
C19 N2 1.459(6) .
C19 H19A 0.9800 .
C19 H19B 0.9800 .
C19 H19C 0.9800 .
C20 O7 1.202(9) .
C20 N2 1.323(7) .
C20 H20 0.9500 .
C18' N2' 1.443(9) .
C18' H18D 0.9800 .
C18' H18E 0.9800 .
C18' H18F 0.9800 .
C19' N2' 1.458(9) .
C19' H19D 0.9800 .
C19' H19E 0.9800 .
C19' H19F 0.9800 .
C20' O7' 1.223(11) .
C20' N2' 1.353(10) .
C20' H20' 0.9500 .
O3 Zn1 1.9418(11) 4_565
O4 Zn2 2.0519(10) 2_544

loop_
_geom_torsion_atom_site_label_1
_geom_torsion_atom_site_label_2
_geom_torsion_atom_site_label_3
_geom_torsion_atom_site_label_4
_geom_torsion
_geom_torsion_site_symmetry_1
_geom_torsion_site_symmetry_4
C6 C1 C2 C3 -0.9(3) . .
C7 C1 C2 C3 178.60(15) . .
C1 C2 C3 C4 -0.5(3) . .
C2 C3 C4 C5 1.2(3) . .
C2 C3 C4 C8 -178.33(15) . .
C3 C4 C5 C6 -0.5(3) . .
C8 C4 C5 C6 179.04(15) . .
C4 C5 C6 C1 -0.9(3) . .
C2 C1 C6 C5 1.6(2) . .
C7 C1 C6 C5 -177.90(15) . .
C2 C1 C7 O2 -10.1(2) . .
C6 C1 C7 O2 169.36(14) . .
C2 C1 C7 O1 171.24(15) . .
C6 C1 C7 O1 -9.3(2) . .
C5 C4 C8 O4 171.49(15) . .
C3 C4 C8 O4 -8.9(2) . .
C5 C4 C8 O3 -9.0(2) . .
C3 C4 C8 O3 170.62(15) . .
C11 C9 C10 C11 -0.2(3) 3_675 .
C11 C9 C10 C12 -178.23(14) 3_675 .
C9 C10 C11 C9 0.2(3) . 3_675
C12 C10 C11 C9 178.22(14) . 3_675
C11 C10 C12 O6 -163.92(15) . .
C9 C10 C12 O6 14.1(2) . .
C11 C10 C12 O5 13.0(2) . .
C9 C10 C12 O5 -169.01(13) . .
N1 C13 C14 C15 0.2(3) . .
C13 C14 C15 C16 -0.5(3) . .
C14 C15 C16 C17 0.3(3) . .
C15 C16 C17 N1 0.1(3) . .
O7 C20 N2 C18 6.3(12) . .
O7 C20 N2 C19 -176.0(8) . .
O7' C20' N2' C18' 4.1(14) . .
O7' C20' N2' C19' -179.4(9) . .
C14 C13 N1 C17 0.2(2) . .
C14 C13 N1 Zn1 -168.63(13) . .
C16 C17 N1 C13 -0.4(2) . .
C16 C17 N1 Zn1 168.51(13) . .
O3 Zn1 N1 C13 61.83(13) 4_666 .
O1 Zn1 N1 C13 -176.75(12) . .
O5 Zn1 N1 C13 -68.10(14) . .
O3 Zn1 N1 C17 -106.87(13) 4_666 .
O1 Zn1 N1 C17 14.55(13) . .
O5 Zn1 N1 C17 123.20(12) . .
O2 C7 O1 Zn1 1.54(19) . .
C1 C7 O1 Zn1 -179.92(10) . .
O3 Zn1 O1 C7 -58.04(11) 4_666 .
O5 Zn1 O1 C7 61.18(11) . .
N1 Zn1 O1 C7 -167.55(10) . .
O1 C7 O2 Zn2 -50.3(2) . .
C1 C7 O2 Zn2 131.22(12) . .
O4 Zn2 O2 C7 111.39(12) 4_666 .
O4 Zn2 O2 C7 -68.61(12) 2_554 .
O2 Zn2 O2 C7 -165(4) 3_665 .
O5 Zn2 O2 C7 19.69(12) . .
O5 Zn2 O2 C7 -160.31(12) 3_665 .
O4 C8 O3 Zn1 12.7(2) . 4_565
C4 C8 O3 Zn1 -166.85(10) . 4_565
O3 C8 O4 Zn2 12.0(3) . 2_544
C4 C8 O4 Zn2 -168.43(10) . 2_544
O6 C12 O5 Zn1 14.28(17) . .
C10 C12 O5 Zn1 -162.60(10) . .
O6 C12 O5 Zn2 -102.14(15) . .
C10 C12 O5 Zn2 80.99(14) . .
O3 Zn1 O5 C12 -81.12(10) 4_666 .
O1 Zn1 O5 C12 155.79(9) . .
N1 Zn1 O5 C12 44.50(11) . .
O3 Zn1 O5 Zn2 48.50(6) 4_666 .
O1 Zn1 O5 Zn2 -74.59(5) . .
N1 Zn1 O5 Zn2 174.12(5) . .
O4 Zn2 O5 C12 68.64(11) 4_666 .
O4 Zn2 O5 C12 -111.36(11) 2_554 .
O2 Zn2 O5 C12 164.05(11) . .
O2 Zn2 O5 C12 -15.95(11) 3_665 .
O5 Zn2 O5 C12 -131(7) 3_665 .
O4 Zn2 O5 Zn1 -53.18(5) 4_666 .
O4 Zn2 O5 Zn1 126.82(5) 2_554 .
O2 Zn2 O5 Zn1 42.23(4) . .
O2 Zn2 O5 Zn1 -137.77(4) 3_665 .
O5 Zn2 O5 Zn1 108(7) 3_665 .
